data_4309707
loop_
_publ_author_name
'Christina Y. Tang'
'Anthony J. Downs'
'Tim M. Greene'
'Sarah Marchant'
'Simon Parsons'

_publ_section_title
;
Decomposition of Monochlorogallane, [H2GaCl]n, and Adducts with Amine and
Phosphine Bases: Formation of Cationic Gallane Derivatives
;
_journal_name_full 'Inorganic Chemistry'
_journal_page_first 7143
_journal_page_last 7150
_journal_paper_doi 10.1021/ic050986j
_journal_volume 44
_journal_year 2005
_chemical_formula_moiety Ga4[GaCl3H]2[Ga2Cl6]
_chemical_formula_sum 'Cl12 Ga8 H2'
_chemical_formula_weight 985.18
_chemical_name_systematic
; 
 ? 
;
_space_group_IT_number 31
_symmetry_cell_setting orthorhombic
_symmetry_space_group_name_Hall 'P 2ac -2'
_symmetry_space_group_name_H-M 'P m n 21'
_atom_sites_solution_hydrogens 'geometric (d(Ga-H)=1.6Ang.)'
_atom_sites_solution_primary Patterson
_atom_sites_solution_secondary difmap
_audit_creation_method SHELXL-97
_cell_angle_alpha 90.00
_cell_angle_beta 90.00
_cell_angle_gamma 90.00
_cell_formula_units_Z 2
_cell_length_a 14.193(3)
_cell_length_b 9.2745(19)
_cell_length_c 8.0839(16)
_cell_measurement_reflns_used 5170
_cell_measurement_temperature 150(2)
_cell_measurement_theta_max 29.5
_cell_measurement_theta_min 2.5
_cell_volume 1064.1(4)
_computing_structure_refinement 'SHELXL-97 (Sheldrick, 1997)'
_computing_structure_solution DIRDIF
_diffrn_ambient_temperature 150(2)
_diffrn_measured_fraction_theta_full 1.000
_diffrn_measured_fraction_theta_max 0.958
_diffrn_measurement_device_type 'Bruker Smart APEX'
_diffrn_radiation_monochromator graphite
_diffrn_radiation_source 'fine-focus sealed tube'
_diffrn_radiation_type MoK\a
_diffrn_radiation_wavelength 0.71073
_diffrn_reflns_av_R_equivalents 0.0321
_diffrn_reflns_av_sigmaI/netI 0.0268
_diffrn_reflns_limit_h_max 19
_diffrn_reflns_limit_h_min -19
_diffrn_reflns_limit_k_max 12
_diffrn_reflns_limit_k_min -12
_diffrn_reflns_limit_l_max 11
_diffrn_reflns_limit_l_min -10
_diffrn_reflns_number 13881
_diffrn_reflns_theta_full 25.25
_diffrn_reflns_theta_max 29.22
_diffrn_reflns_theta_min 2.20
_exptl_absorpt_coefficient_mu 11.454
_exptl_absorpt_correction_T_max 0.264
_exptl_absorpt_correction_T_min 0.120
_exptl_absorpt_correction_type multi-scan
_exptl_absorpt_process_details Sadabs
_exptl_crystal_colour Colourless
_exptl_crystal_density_diffrn 3.075
_exptl_crystal_density_method 'not measured'
_exptl_crystal_description block
_exptl_crystal_F_000 908
_exptl_crystal_size_max 0.47
_exptl_crystal_size_mid 0.39
_exptl_crystal_size_min 0.39
_refine_diff_density_max 0.925
_refine_diff_density_min -0.511
_refine_diff_density_rms 0.118
_refine_ls_abs_structure_details 'Flack H D (1983), Acta Cryst. A39, 876-881'
_refine_ls_abs_structure_Flack 0.034(10)
_refine_ls_extinction_method none
_refine_ls_goodness_of_fit_ref 1.004
_refine_ls_hydrogen_treatment riding
_refine_ls_matrix_type full
_refine_ls_number_parameters 101
_refine_ls_number_reflns 2795
_refine_ls_number_restraints 1
_refine_ls_restrained_S_all 1.003
_refine_ls_R_factor_all 0.0227
_refine_ls_R_factor_gt 0.0218
_refine_ls_shift/su_max 0.002
_refine_ls_shift/su_mean 0.000
_refine_ls_structure_factor_coef Fsqd
_refine_ls_weighting_details 'calc w=1/[\s^2^(Fo^2^)+(0.0231P)^2^+0.0000P] where P=(Fo^2^+2Fc^2^)/3'
_refine_ls_weighting_scheme calc
_refine_ls_wR_factor_gt 0.0447
_refine_ls_wR_factor_ref 0.0448
_reflns_number_gt 2697
_reflns_number_total 2795
_reflns_threshold_expression >2sigma(I)
_cod_data_source_file ic050986jsi20050617_084441_1.cif
_cod_data_source_block gahxct
_cod_depositor_comments
;
The following automatic conversions were performed:
'_symmetry_cell_setting' value 'Orthorhombic' changed to 'orthorhombic'
according to '/home/saulius/struct/CIF-dictionaries/cif_core.dic'
dictionary named 'cif_core.dic' version 2.4.1 from
2010-06-29.

'_exptl_absorpt_correction_type' value 'Multiscan' changed to
'multi-scan' according to
'/home/saulius/struct/CIF-dictionaries/cif_core.dic' dictionary named
'cif_core.dic' version 2.4.1 from 2010-06-29.

Automatic conversion script
Id: cif_fix_enum 1527 2010-12-29 10:47:43Z saulius 
;
_cod_original_sg_symbol_Hall ' P 2ac -2'
_cod_original_formula_sum 'H2 Cl12 Ga8'
_cod_database_code 4309707

loop_
_symmetry_equiv_pos_as_xyz
'x, y, z'
'-x+1/2, -y, z+1/2'
'x+1/2, -y, z+1/2'
'-x, y, z'

loop_
_atom_site_label
_atom_site_type_symbol
_atom_site_fract_x
_atom_site_fract_y
_atom_site_fract_z
_atom_site_U_iso_or_equiv
_atom_site_adp_type
_atom_site_occupancy
_atom_site_symmetry_multiplicity
_atom_site_calc_flag
_atom_site_refinement_flags
_atom_site_disorder_assembly
_atom_site_disorder_group
Ga1 Ga 1.27213(2) 1.09386(4) 1.49301(5) 0.01672(8) Uani 1 1 d . . .
H1 H 1.2797 1.1668 1.6719 0.025 Uiso 1 1 calc R . .
Ga2 Ga 0.5000 0.42613(5) 0.48278(7) 0.01519(10) Uani 1 2 d S . .
Ga3 Ga 0.5000 0.48681(5) 0.19328(6) 0.01528(11) Uani 1 2 d S . .
Ga4 Ga 0.5000 0.76715(9) 0.78202(12) 0.0511(2) Uani 1 2 d S . .
Ga5 Ga 0.71675(3) 0.33926(6) 0.89558(6) 0.03676(12) Uani 1 1 d . . .
Ga6 Ga 0.5000 0.05724(6) 0.22917(8) 0.02692(14) Uani 1 2 d S . .
Cl1 Cl 1.36219(5) 0.89971(8) 1.45877(11) 0.02108(18) Uani 1 1 d . . .
Cl2 Cl 1.12981(5) 1.00863(9) 1.43065(11) 0.02256(18) Uani 1 1 d . . .
Cl3 Cl 1.30670(6) 1.23869(9) 1.28534(11) 0.02288(17) Uani 1 1 d . . .
Cl4 Cl 0.5000 0.20491(12) 0.57759(14) 0.0190(2) Uani 1 2 d S . .
Cl5 Cl 0.62209(6) 0.52872(9) 0.61699(11) 0.02130(17) Uani 1 1 d . . .
Cl6 Cl 0.5000 0.31692(12) -0.00156(15) 0.0190(2) Uani 1 2 d S . .
Cl7 Cl 0.37674(6) 0.61708(10) 0.11075(12) 0.02829(19) Uani 1 1 d . . .

loop_
_atom_site_aniso_label
_atom_site_aniso_U_11
_atom_site_aniso_U_22
_atom_site_aniso_U_33
_atom_site_aniso_U_23
_atom_site_aniso_U_13
_atom_site_aniso_U_12
Ga1 0.01820(16) 0.01658(16) 0.01538(18) 0.00051(15) 0.00156(15) 0.00088(13)
Ga2 0.0171(2) 0.0140(2) 0.0145(2) -0.0002(2) 0.000 0.000
Ga3 0.0171(2) 0.0145(3) 0.0143(3) 0.00020(19) 0.000 0.000
Ga4 0.0539(5) 0.0419(4) 0.0575(5) -0.0250(4) 0.000 0.000
Ga5 0.0366(2) 0.0407(3) 0.0330(3) -0.0009(2) 0.0008(2) 0.0056(2)
Ga6 0.0268(3) 0.0283(3) 0.0257(3) 0.0014(2) 0.000 0.000
Cl1 0.0195(3) 0.0156(4) 0.0281(5) -0.0013(3) 0.0021(3) 0.0005(3)
Cl2 0.0181(4) 0.0231(4) 0.0264(5) 0.0020(3) 0.0025(3) -0.0025(3)
Cl3 0.0230(4) 0.0249(4) 0.0207(4) 0.0067(3) -0.0011(3) -0.0025(3)
Cl4 0.0232(6) 0.0140(5) 0.0199(6) 0.0002(4) 0.000 0.000
Cl5 0.0208(4) 0.0210(4) 0.0221(4) -0.0007(3) -0.0031(3) -0.0046(3)
Cl6 0.0216(5) 0.0175(5) 0.0179(6) -0.0032(5) 0.000 0.000
Cl7 0.0295(4) 0.0280(5) 0.0274(5) 0.0020(4) -0.0016(4) 0.0138(4)

loop_
_atom_type_symbol
_atom_type_description
_atom_type_scat_dispersion_real
_atom_type_scat_dispersion_imag
_atom_type_scat_source
Cl Cl 0.1484 0.1585 'International Tables Vol C Tables 4.2.6.8 and 6.1.1.4'
H H 0.0000 0.0000 'International Tables Vol C Tables 4.2.6.8 and 6.1.1.4'
Ga Ga 0.2307 1.6083 'International Tables Vol C Tables 4.2.6.8 and 6.1.1.4'

loop_
_geom_angle_atom_site_label_1
_geom_angle_atom_site_label_2
_geom_angle_atom_site_label_3
_geom_angle
_geom_angle_site_symmetry_1
_geom_angle_site_symmetry_3
_geom_angle_publ_flag
Cl3 Ga1 Cl1 105.69(4) . . ?
Cl3 Ga1 Cl2 104.22(4) . . ?
Cl1 Ga1 Cl2 101.87(3) . . ?
Cl4 Ga2 Cl5 103.11(4) . . ?
Cl4 Ga2 Cl5 103.11(4) . 4_655 ?
Cl5 Ga2 Cl5 100.42(5) . 4_655 ?
Cl4 Ga2 Ga3 124.00(4) . . ?
Cl5 Ga2 Ga3 111.67(3) . . ?
Cl5 Ga2 Ga3 111.67(3) 4_655 . ?
Cl6 Ga3 Cl7 99.89(4) . 4_655 ?
Cl6 Ga3 Cl7 99.89(4) . . ?
Cl7 Ga3 Cl7 103.46(6) 4_655 . ?
Cl6 Ga3 Ga2 121.47(4) . . ?
Cl7 Ga3 Ga2 114.70(3) 4_655 . ?
Cl7 Ga3 Ga2 114.70(3) . . ?

loop_
_geom_bond_atom_site_label_1
_geom_bond_atom_site_label_2
_geom_bond_distance
_geom_bond_site_symmetry_2
_geom_bond_publ_flag
Ga1 Cl3 2.2052(10) . ?
Ga1 Cl1 2.2254(9) . ?
Ga1 Cl2 2.2269(9) . ?
Ga2 Cl4 2.1902(13) . ?
Ga2 Cl5 2.2549(9) . ?
Ga2 Cl5 2.2549(9) 4_655 ?
Ga2 Ga3 2.4070(9) . ?
Ga3 Cl6 2.2278(13) . ?
Ga3 Cl7 2.2282(10) 4_655 ?
Ga3 Cl7 2.2282(10) . ?
